data_2300633
loop_
_publ_author_name
'Grzechnik, Andrzej'
'Meven, Martin'
'Friese, Karen'

_publ_section_title
;
 Single-crystal neutron diffraction in diamond anvil cells with hot
 neutrons
;
_journal_coeditor_code PD5100
_journal_issue 2
_journal_name_full 'Journal of Applied Crystallography'
_journal_page_first 351
_journal_page_last 356
_journal_paper_doi 10.1107/S1600576718000997
_journal_volume 51
_journal_year 2018
_chemical_formula_sum 'Fe4 Mn Si3'
_chemical_formula_weight 362.6
_chemical_name_systematic ' ?'
_space_group_IT_number 193
_symmetry_cell_setting hexagonal
_symmetry_space_group_name_Hall '-P 6c 2'
_symmetry_space_group_name_H-M 'P 63/m c m'
_cell_angle_alpha 90
_cell_angle_beta 90
_cell_angle_gamma 120
_cell_formula_units_Z 2
_cell_length_a 6.800(10)
_cell_length_b 6.800(10)
_cell_length_c 4.75(4)
_cell_measurement_reflns_used 12
_cell_measurement_temperature 293
_cell_measurement_theta_max 36
_cell_measurement_theta_min 33
_cell_volume 190.2(16)
_diffrn_ambient_temperature 293
_diffrn_measured_fraction_theta_full 0.76
_diffrn_measured_fraction_theta_max 0.63
_diffrn_measurement_device 'Huber diffractometer'
_diffrn_measurement_device_type 4-circle
_diffrn_measurement_method omega
_diffrn_radiation_type X-ray
_diffrn_radiation_wavelength 1.17
_diffrn_reflns_av_R_equivalents 0.1078
_diffrn_reflns_limit_h_max 8
_diffrn_reflns_limit_h_min -8
_diffrn_reflns_limit_k_max 8
_diffrn_reflns_limit_k_min -8
_diffrn_reflns_limit_l_max 5
_diffrn_reflns_limit_l_min -4
_diffrn_reflns_number 831
_diffrn_reflns_theta_full 39.34
_diffrn_reflns_theta_max 48.68
_diffrn_reflns_theta_min 5.65
_diffrn_standards_number 0
_exptl_absorpt_coefficient_mu 0.016
_exptl_absorpt_correction_type none
_exptl_crystal_colour black
_exptl_crystal_density_diffrn 6.3306
_exptl_crystal_description 0.2
_exptl_crystal_F_000 95.315
_exptl_crystal_size_max 0.45
_exptl_crystal_size_mid 0.48
_exptl_crystal_size_min 0.9
_refine_diff_density_max 2.66
_refine_diff_density_min -2.17
_refine_ls_extinction_method none
_refine_ls_goodness_of_fit_ref 3.15
_refine_ls_number_constraints 0
_refine_ls_number_parameters 12
_refine_ls_number_reflns 60
_refine_ls_number_restraints 0
_refine_ls_R_factor_all 0.1095
_refine_ls_R_factor_gt 0.0783
_refine_ls_shift/su_max 0.0002
_refine_ls_shift/su_mean 0.0001
_refine_ls_structure_factor_coef F
_refine_ls_weighting_details w=1/(\s^2^(F)+0.0001F^2^)
_refine_ls_weighting_scheme sigma
_refine_ls_wR_factor_gt 0.0612
_refine_ls_wR_factor_ref 0.0648
_reflns_number_gt 52
_reflns_number_total 60
_reflns_threshold_expression I>3\s(I)
_cod_data_source_file pd5100sup1.cif
_cod_data_source_block I
_cod_original_sg_symbol_Hall '-P 6c;-2'
_cod_original_formula_sum 'Fe4 Mn1 Si3'
_cod_database_code 2300633

loop_
_space_group_symop_id
_space_group_symop_operation_xyz
1 x,y,z
2 -y,x-y,z
3 -x+y,-x,z
4 -x,-y,z+1/2
5 y,-x+y,z+1/2
6 x-y,x,z+1/2
7 y,x,-z+1/2
8 x-y,-y,-z+1/2
9 -x,-x+y,-z+1/2
10 -y,-x,-z
11 -x+y,y,-z
12 x,x-y,-z
13 -x,-y,-z
14 y,-x+y,-z
15 x-y,x,-z
16 x,y,-z+1/2
17 -y,x-y,-z+1/2
18 -x+y,-x,-z+1/2
19 -y,-x,z+1/2
20 -x+y,y,z+1/2
21 x,x-y,z+1/2
22 y,x,z
23 x-y,-y,z
24 -x,-x+y,z

loop_
_atom_site_type_symbol
_atom_site_label
_atom_site_fract_x
_atom_site_fract_y
_atom_site_fract_z
_atom_site_U_iso_or_equiv
_atom_site_adp_type
_atom_site_calc_flag
_atom_site_occupancy
Mn Mn1 0.7577(16) 0.7577(16) 0.25 0.017(5) Uani d 0.30(3)
Fe Fe1 0.7577(16) 0.7577(16) 0.25 0.017(5) Uani d 0.70(3)
Fe Fe2 0.666667 0.333333 0 0.0101(19) Uani d 1
Si Si1 0.3997(16) 0.3997(16) 0.25 0.011(6) Uani d 1

loop_
_atom_site_aniso_label
_atom_site_aniso_U_11
_atom_site_aniso_U_22
_atom_site_aniso_U_33
_atom_site_aniso_U_12
_atom_site_aniso_U_13
_atom_site_aniso_U_23
_atom_site_aniso_type_symbol
Mn1 0.022(5) 0.022(5) 0.009(11) 0.012(5) 0 0 Mn
Fe1 0.022(5) 0.022(5) 0.009(11) 0.012(5) 0 0 Fe
Fe2 0.0105(18) 0.0105(18) 0.009(4) 0.0052(9) 0 0 Fe
Si1 0.011(5) 0.011(5) 0.011(13) 0.006(5) 0 0 Si

loop_
_atom_type_symbol
_atom_type_scat_length_neutron
_atom_type_scat_source
Mn -3.730 International_Tables_Vol_C
Fe 9.450 International_Tables_Vol_C
Si 4.149 International_Tables_Vol_C

loop_
_geom_bond_atom_site_label_1
_geom_bond_atom_site_label_2
_geom_bond_site_symmetry_2
_geom_bond_distance
Mn1 Mn1 2_765 2.853(18)
Mn1 Mn1 3_675 2.853(18)
Mn1 Mn1 5_564 2.89(3)
Mn1 Mn1 5_565 2.89(3)
Mn1 Mn1 6_654 2.89(3)
Mn1 Mn1 6_655 2.89(3)
Mn1 Fe1 . 0
Mn1 Fe1 2_765 2.853(18)
Mn1 Fe1 3_675 2.853(18)
Mn1 Fe1 5_564 2.89(3)
Mn1 Fe1 5_565 2.89(3)
Mn1 Fe1 6_654 2.89(3)
Mn1 Fe1 6_655 2.89(3)
Mn1 Fe2 . 2.887(16)
Mn1 Fe2 4_665 2.887(16)
Mn1 Fe2 13_665 2.887(16)
Mn1 Fe2 16_555 2.887(16)
Mn1 Si1 . 2.435(15)
Mn1 Si1 2_665 2.37(2)
Mn1 Si1 3_665 2.37(2)
Mn1 Si1 4_664 2.61(4)
Mn1 Si1 4_665 2.61(4)
Fe1 Fe1 2_765 2.853(18)
Fe1 Fe1 3_675 2.853(18)
Fe1 Fe1 5_564 2.89(3)
Fe1 Fe1 5_565 2.89(3)
Fe1 Fe1 6_654 2.89(3)
Fe1 Fe1 6_655 2.89(3)
Fe1 Fe2 . 2.887(16)
Fe1 Fe2 4_665 2.887(16)
Fe1 Fe2 13_665 2.887(16)
Fe1 Fe2 16_555 2.887(16)
Fe1 Si1 . 2.435(15)
Fe1 Si1 2_665 2.37(2)
Fe1 Si1 3_665 2.37(2)
Fe1 Si1 4_664 2.61(4)
Fe1 Si1 4_665 2.61(4)
Fe2 Fe2 16_554 2.38(4)
Fe2 Fe2 16_555 2.38(4)
Fe2 Si1 . 2.393(15)
Fe2 Si1 2_655 2.393(18)
Fe2 Si1 3_665 2.393(16)
Fe2 Si1 4_664 2.393(15)
Fe2 Si1 5_554 2.393(16)
Fe2 Si1 6_654 2.393(18)
Si1 Si1 4_664 2.74(4)
Si1 Si1 4_665 2.74(4)

_cod_database_fobs_code 2300633
